data_7102456
loop_
_publ_author_name
'Kojima, Takahiko'
'Ishioka, Yoshitaka'
'Matsuda, Yoshihisa'

_publ_section_title
;
 Novel cofacial oxidative coupling reaction of phosphinine in the
 presence of CuI and ClO4-.
;
_journal_issue 4
_journal_name_full 'Chemical communications (Cambridge, England)'
_journal_page_first 366
_journal_page_last 367
_journal_paper_doi 10.1039/b308892h
_journal_year 2004
_chemical_formula_sum 'C92 H68 O6 P4'
_chemical_formula_weight 1393.44
_space_group_IT_number 14
_symmetry_cell_setting monoclinic
_symmetry_Int_Tables_number 14
_symmetry_space_group_name_Hall '-P 2yn'
_symmetry_space_group_name_H-M 'P 1 21/n 1'
_cell_angle_alpha 90
_cell_angle_beta 116.1286(4)
_cell_angle_gamma 90
_cell_formula_units_Z 4
_cell_length_a 23.4513(5)
_cell_length_b 13.4607(2)
_cell_length_c 24.5485(5)
_cell_measurement_reflns_used 63005
_cell_measurement_temperature 296.2
_cell_measurement_theta_max 27.4
_cell_measurement_theta_min 2.2
_cell_volume 6957.3(2)
_computing_cell_refinement PROCESS-AUTO
_computing_data_collection PROCESS-AUTO
_computing_data_reduction 'teXsan Ver. 1.11'
_computing_publication_material 'teXsan Ver. 1.11'
_computing_structure_refinement 'teXsan Ver. 1.10'
_computing_structure_solution SHELXS97
_diffrn_detector_area_resol_mean 10.00
_diffrn_measured_fraction_theta_full 0.9915
_diffrn_measured_fraction_theta_max 0.9915
_diffrn_measurement_device_type 'Rigaku RAXIS-RAPID Imaging Plate'
_diffrn_measurement_method \w
_diffrn_radiation_type 'Mo K\a'
_diffrn_radiation_wavelength 0.7107
_diffrn_reflns_av_R_equivalents 0.088
_diffrn_reflns_limit_h_max 30
_diffrn_reflns_limit_h_min -30
_diffrn_reflns_limit_k_max 17
_diffrn_reflns_limit_k_min -17
_diffrn_reflns_limit_l_max 31
_diffrn_reflns_limit_l_min -28
_diffrn_reflns_number 62800
_diffrn_reflns_theta_full 27.42
_diffrn_reflns_theta_max 27.42
_exptl_absorpt_coefficient_mu 0.169
_exptl_absorpt_correction_T_max 0.967
_exptl_absorpt_correction_T_min 0.561
_exptl_absorpt_correction_type multi-scan
_exptl_absorpt_process_details '(Higashi, 1995)'
_exptl_crystal_colour yellow
_exptl_crystal_density_diffrn 1.330
_exptl_crystal_density_method 'not measured'
_exptl_crystal_description block
_exptl_crystal_size_max 0.400
_exptl_crystal_size_mid 0.350
_exptl_crystal_size_min 0.200
_refine_diff_density_max 1.08
_refine_diff_density_min -1.34
_refine_ls_extinction_method none
_refine_ls_goodness_of_fit_ref 1.017
_refine_ls_hydrogen_treatment noref
_refine_ls_number_parameters 919
_refine_ls_number_reflns 15730
_refine_ls_R_factor_gt 0.0719
_refine_ls_shift/su_max 0.0218
_refine_ls_structure_factor_coef Fsqd
_refine_ls_weighting_details 'w = 1/[\s^2^(Fo^2^) + (0.08000(Max(Fo^2^,0) + 2Fc^2^)/3)^2^]'
_refine_ls_weighting_scheme calc
_refine_ls_wR_factor_ref 0.1854
_reflns_number_gt 8151
_reflns_number_total 15731
_reflns_threshold_expression F^2^>2.0\s(F^2^)
_cod_data_source_file b308892h.txt
_cod_data_source_block ishioka1
_cod_original_formula_sum 'C92 H68 O6 P4 '
_cod_database_code 7102456

loop_
_symmetry_equiv_pos_as_xyz
x,y,z
1/2-x,1/2+y,1/2-z
-x,-y,-z
1/2+x,1/2-y,1/2+z

loop_
_atom_site_label
_atom_site_type_symbol
_atom_site_fract_x
_atom_site_fract_y
_atom_site_fract_z
_atom_site_U_iso_or_equiv
_atom_site_adp_type
_atom_site_occupancy
_atom_site_calc_flag
P1 P 0.71436(5) -0.07420(8) 0.70568(5) 0.0161(3) Uani 1.00 d
P2 P 0.63747(5) -0.00580(8) 0.60199(5) 0.0159(3) Uani 1.00 d
P3 P 0.89375(5) -0.00916(7) 0.37352(4) 0.0141(3) Uani 1.00 d
P4 P 0.78004(5) -0.05592(8) 0.29904(5) 0.0150(3) Uani 1.00 d
O1 O 0.7513(1) -0.1554(2) 0.7452(1) 0.0212(8) Uani 1.00 d
O2 O 0.6819(1) -0.1012(2) 0.6336(1) 0.0154(7) Uani 1.00 d
O3 O 0.6094(1) -0.0072(2) 0.5356(1) 0.0209(7) Uani 1.00 d
O4 O 0.9627(1) -0.0220(2) 0.3987(1) 0.0188(7) Uani 1.00 d
O5 O 0.8531(1) -0.0948(2) 0.3252(1) 0.0164(7) Uani 1.00 d
O6 O 0.7336(1) -0.1299(2) 0.2613(1) 0.0204(8) Uani 1.00 d
C1 C 0.6424(2) -0.0206(3) 0.7114(2) 0.015(1) Uani 1.00 d
C2 C 0.6622(2) 0.0887(3) 0.7341(2) 0.016(1) Uani 1.00 d
C3 C 0.7300(2) 0.0992(3) 0.7825(2) 0.016(1) Uani 1.00 d
C4 C 0.7735(2) 0.0841(3) 0.7625(2) 0.018(1) Uani 1.00 d
C5 C 0.7523(2) 0.0421(3) 0.6993(2) 0.0153(10) Uani 1.00 d
C6 C 0.6203(2) -0.0673(3) 0.7554(2) 0.020(1) Uani 1.00 d
C7 C 0.5589(2) -0.0469(3) 0.7474(2) 0.024(1) Uani 1.00 d
C8 C 0.5395(2) -0.0759(3) 0.7909(2) 0.031(1) Uani 1.00 d
C9 C 0.5813(3) -0.1248(3) 0.8430(2) 0.034(1) Uani 1.00 d
C10 C 0.6415(3) -0.1454(4) 0.8507(2) 0.033(1) Uani 1.00 d
C11 C 0.6618(2) -0.1168(3) 0.8081(2) 0.025(1) Uani 1.00 d
C12 C 0.7432(2) 0.1308(3) 0.8452(2) 0.019(1) Uani 1.00 d
C13 C 0.8005(2) 0.1753(3) 0.8831(2) 0.024(1) Uani 1.00 d
C14 C 0.8120(2) 0.2054(3) 0.9411(2) 0.031(1) Uani 1.00 d
C15 C 0.7679(3) 0.1901(4) 0.9623(2) 0.038(2) Uani 1.00 d
C16 C 0.7113(3) 0.1452(4) 0.9262(2) 0.043(2) Uani 1.00 d
C17 C 0.6983(2) 0.1164(4) 0.8676(2) 0.031(1) Uani 1.00 d
C18 C 0.8070(2) 0.0276(3) 0.6823(2) 0.018(1) Uani 1.00 d
C19 C 0.8181(2) -0.0612(3) 0.6583(2) 0.023(1) Uani 1.00 d
C20 C 0.8659(2) -0.0658(3) 0.6401(2) 0.030(1) Uani 1.00 d
C21 C 0.9040(2) 0.0154(4) 0.6455(2) 0.028(1) Uani 1.00 d
C22 C 0.8948(2) 0.1020(3) 0.6705(2) 0.027(1) Uani 1.00 d
C23 C 0.8467(2) 0.1076(3) 0.6888(2) 0.023(1) Uani 1.00 d
C24 C 0.6905(2) 0.0994(3) 0.6465(2) 0.0156(10) Uani 1.00 d
C25 C 0.6548(2) 0.1530(3) 0.6792(2) 0.0141(10) Uani 1.00 d
C26 C 0.5838(2) 0.1641(3) 0.6420(2) 0.017(1) Uani 1.00 d
C27 C 0.5512(2) 0.0787(3) 0.6273(2) 0.018(1) Uani 1.00 d
C28 C 0.5884(2) -0.0174(3) 0.6422(2) 0.018(1) Uani 1.00 d
C29 C 0.7023(2) 0.1692(3) 0.6033(2) 0.018(1) Uani 1.00 d
C30 C 0.6871(2) 0.2700(3) 0.5995(2) 0.023(1) Uani 1.00 d
C31 C 0.6930(2) 0.3312(3) 0.5562(2) 0.030(1) Uani 1.00 d
C32 C 0.7134(3) 0.2925(4) 0.5160(2) 0.035(1) Uani 1.00 d
C33 C 0.7298(2) 0.1931(3) 0.5195(2) 0.027(1) Uani 1.00 d
C34 C 0.7234(2) 0.1319(3) 0.5622(2) 0.022(1) Uani 1.00 d
C35 C 0.5534(2) 0.2633(3) 0.6340(2) 0.018(1) Uani 1.00 d
C36 C 0.5788(2) 0.3362(3) 0.6786(2) 0.023(1) Uani 1.00 d
C37 C 0.5477(2) 0.4261(3) 0.6741(2) 0.028(1) Uani 1.00 d
C38 C 0.4913(2) 0.4446(3) 0.6245(2) 0.031(1) Uani 1.00 d
C39 C 0.4664(2) 0.3743(3) 0.5786(2) 0.033(1) Uani 1.00 d
C40 C 0.4966(2) 0.2839(3) 0.5833(2) 0.026(1) Uani 1.00 d
C41 C 0.5506(2) -0.1129(3) 0.6187(2) 0.018(1) Uani 1.00 d
C42 C 0.5721(2) -0.2049(3) 0.6457(2) 0.018(1) Uani 1.00 d
C43 C 0.5405(2) -0.2921(3) 0.6187(2) 0.022(1) Uani 1.00 d
C44 C 0.4864(2) -0.2885(3) 0.5643(2) 0.026(1) Uani 1.00 d
C45 C 0.4641(2) -0.1975(3) 0.5376(2) 0.024(1) Uani 1.00 d
C46 C 0.4953(2) -0.1102(3) 0.5642(2) 0.020(1) Uani 1.00 d
C47 C 0.8529(2) -0.0197(3) 0.4219(2) 0.0149(10) Uani 1.00 d
C48 C 0.8781(2) 0.0720(3) 0.4620(2) 0.0144(10) Uani 1.00 d
C49 C 0.8713(2) 0.1595(3) 0.4356(2) 0.015(1) Uani 1.00 d
C50 C 0.8268(2) 0.1602(3) 0.3683(2) 0.015(1) Uani 1.00 d
C51 C 0.8531(2) 0.1045(3) 0.3284(2) 0.015(1) Uani 1.00 d
C52 C 0.8706(2) -0.1191(3) 0.4550(2) 0.014(1) Uani 1.00 d
C53 C 0.9234(2) -0.1249(3) 0.5116(2) 0.019(1) Uani 1.00 d
C54 C 0.9399(2) -0.2155(3) 0.5426(2) 0.021(1) Uani 1.00 d
C55 C 0.9044(2) -0.3000(3) 0.5164(2) 0.022(1) Uani 1.00 d
C56 C 0.8536(2) -0.2954(3) 0.4596(2) 0.023(1) Uani 1.00 d
C57 C 0.8368(2) -0.2051(3) 0.4291(2) 0.019(1) Uani 1.00 d
C58 C 0.9008(2) 0.2519(3) 0.4694(2) 0.016(1) Uani 1.00 d
C59 C 0.9596(2) 0.2459(3) 0.5213(2) 0.021(1) Uani 1.00 d
C60 C 0.9897(2) 0.3307(3) 0.5524(2) 0.028(1) Uani 1.00 d
C61 C 0.9630(3) 0.4235(3) 0.5328(2) 0.032(1) Uani 1.00 d
C62 C 0.9037(3) 0.4304(3) 0.4819(2) 0.043(2) Uani 1.00 d
C63 C 0.8739(2) 0.3452(3) 0.4508(2) 0.031(1) Uani 1.00 d
C64 C 0.8991(2) 0.1661(3) 0.3136(2) 0.016(1) Uani 1.00 d
C65 C 0.9033(2) 0.2696(3) 0.3206(2) 0.020(1) Uani 1.00 d
C66 C 0.9458(2) 0.3235(3) 0.3072(2) 0.029(1) Uani 1.00 d
C67 C 0.9851(2) 0.2762(4) 0.2863(2) 0.029(1) Uani 1.00 d
C68 C 0.9805(2) 0.1738(4) 0.2781(2) 0.027(1) Uani 1.00 d
C69 C 0.9382(2) 0.1193(3) 0.2919(2) 0.021(1) Uani 1.00 d
C70 C 0.7802(2) -0.0074(3) 0.3714(2) 0.0145(10) Uani 1.00 d
C71 C 0.7659(2) 0.1070(3) 0.3618(2) 0.016(1) Uani 1.00 d
C72 C 0.7135(2) 0.1323(3) 0.2999(2) 0.015(1) Uani 1.00 d
C73 C 0.7301(2) 0.1163(3) 0.2546(2) 0.018(1) Uani 1.00 d
C74 C 0.7912(2) 0.0619(3) 0.2680(2) 0.0143(10) Uani 1.00 d
C75 C 0.7310(2) -0.0521(3) 0.3891(2) 0.0154(10) Uani 1.00 d
C76 C 0.7426(2) -0.0510(3) 0.4504(2) 0.018(1) Uani 1.00 d
C77 C 0.6959(2) -0.0804(3) 0.4668(2) 0.021(1) Uani 1.00 d
C78 C 0.6366(2) -0.1098(3) 0.4231(2) 0.026(1) Uani 1.00 d
C79 C 0.6244(2) -0.1117(3) 0.3623(2) 0.023(1) Uani 1.00 d
C80 C 0.6716(2) -0.0825(3) 0.3458(2) 0.021(1) Uani 1.00 d
C81 C 0.6544(2) 0.1786(3) 0.2930(2) 0.018(1) Uani 1.00 d
C82 C 0.6332(2) 0.1708(3) 0.3383(2) 0.021(1) Uani 1.00 d
C83 C 0.5788(2) 0.2183(3) 0.3331(2) 0.025(1) Uani 1.00 d
C84 C 0.5434(2) 0.2752(3) 0.2815(2) 0.027(1) Uani 1.00 d
C85 C 0.5630(2) 0.2827(3) 0.2360(2) 0.025(1) Uani 1.00 d
C86 C 0.6167(2) 0.2345(3) 0.2415(2) 0.020(1) Uani 1.00 d
C87 C 0.8021(2) 0.0535(3) 0.2114(2) 0.017(1) Uani 1.00 d
C88 C 0.8107(2) -0.0363(3) 0.1891(2) 0.023(1) Uani 1.00 d
C89 C 0.8199(3) -0.0393(3) 0.1366(2) 0.030(1) Uani 1.00 d
C90 C 0.8201(2) 0.0472(3) 0.1065(2) 0.027(1) Uani 1.00 d
C91 C 0.8110(2) 0.1376(3) 0.1285(2) 0.024(1) Uani 1.00 d
C92 C 0.8017(2) 0.1403(3) 0.1805(2) 0.019(1) Uani 1.00 d
H1 H 0.6337 0.1138 0.7502 0.0208 Uiso 1.00 calc
H2 H 0.8291 0.0792 0.7964 0.0282 Uiso 1.00 calc
H3 H 0.5165 -0.0220 0.6999 0.0282 Uiso 1.00 calc
H4 H 0.4969 -0.0599 0.7851 0.0374 Uiso 1.00 calc
H5 H 0.5558 -0.1520 0.8647 0.0282 Uiso 1.00 calc
H6 H 0.6708 -0.1812 0.8864 0.0394 Uiso 1.00 calc
H7 H 0.7068 -0.1270 0.8123 0.0282 Uiso 1.00 calc
H8 H 0.8251 0.2033 0.8630 0.0282 Uiso 1.00 calc
H9 H 0.8457 0.2492 0.9617 0.0282 Uiso 1.00 calc
H10 H 0.7764 0.2109 1.0024 0.0460 Uiso 1.00 calc
H11 H 0.6792 0.1322 0.9409 0.0514 Uiso 1.00 calc
H12 H 0.6611 0.0691 0.8482 0.0282 Uiso 1.00 calc
H13 H 0.7885 -0.1287 0.6541 0.0282 Uiso 1.00 calc
H14 H 0.8733 -0.1292 0.6223 0.0282 Uiso 1.00 calc
H15 H 0.9367 0.0112 0.6313 0.0338 Uiso 1.00 calc
H16 H 0.9100 0.1696 0.6647 0.0282 Uiso 1.00 calc
H17 H 0.8317 0.1761 0.7031 0.0282 Uiso 1.00 calc
H18 H 0.6800 0.2209 0.7001 0.0282 Uiso 1.00 calc
H19 H 0.5052 0.0789 0.6080 0.0195 Uiso 1.00 calc
H20 H 0.6781 0.2987 0.6381 0.0282 Uiso 1.00 calc
H21 H 0.6810 0.4037 0.5501 0.0282 Uiso 1.00 calc
H22 H 0.7163 0.3347 0.4855 0.0412 Uiso 1.00 calc
H23 H 0.7456 0.1675 0.4879 0.0282 Uiso 1.00 calc
H24 H 0.7478 0.0705 0.5623 0.0282 Uiso 1.00 calc
H25 H 0.6204 0.3298 0.7140 0.0282 Uiso 1.00 calc
H26 H 0.5668 0.4750 0.7064 0.0325 Uiso 1.00 calc
H27 H 0.4551 0.4951 0.6137 0.0282 Uiso 1.00 calc
H28 H 0.4271 0.3945 0.5478 0.0282 Uiso 1.00 calc
H29 H 0.4817 0.2346 0.5515 0.0282 Uiso 1.00 calc
H30 H 0.6154 -0.2133 0.6850 0.0282 Uiso 1.00 calc
H31 H 0.5569 -0.3553 0.6381 0.0288 Uiso 1.00 calc
H32 H 0.4644 -0.3485 0.5452 0.0320 Uiso 1.00 calc
H33 H 0.4263 -0.1935 0.4991 0.0295 Uiso 1.00 calc
H34 H 0.4830 -0.0454 0.5415 0.0282 Uiso 1.00 calc
H35 H 0.9065 0.0546 0.5056 0.0282 Uiso 1.00 calc
H36 H 0.8158 0.2258 0.3510 0.0282 Uiso 1.00 calc
H37 H 0.9361 -0.0523 0.5271 0.0282 Uiso 1.00 calc
H38 H 0.9824 -0.2143 0.5849 0.0282 Uiso 1.00 calc
H39 H 0.9158 -0.3722 0.5376 0.0282 Uiso 1.00 calc
H40 H 0.8177 -0.3605 0.4388 0.0282 Uiso 1.00 calc
H41 H 0.8037 -0.1984 0.3877 0.0282 Uiso 1.00 calc
H42 H 0.9847 0.1816 0.5464 0.0282 Uiso 1.00 calc
H43 H 1.0318 0.3181 0.5905 0.0282 Uiso 1.00 calc
H44 H 0.9839 0.4733 0.5623 0.0282 Uiso 1.00 calc
H45 H 0.8900 0.5053 0.4640 0.0282 Uiso 1.00 calc
H46 H 0.8305 0.3501 0.4160 0.0282 Uiso 1.00 calc
H47 H 0.8771 0.3013 0.3395 0.0282 Uiso 1.00 calc
H48 H 0.9534 0.3864 0.3137 0.0282 Uiso 1.00 calc
H49 H 1.0169 0.3193 0.2737 0.0282 Uiso 1.00 calc
H50 H 0.9992 0.1419 0.2505 0.0282 Uiso 1.00 calc
H51 H 0.9379 0.0431 0.2843 0.0282 Uiso 1.00 calc
H52 H 0.7467 0.1459 0.3908 0.0282 Uiso 1.00 calc
H53 H 0.7001 0.1224 0.2081 0.0282 Uiso 1.00 calc
H54 H 0.7889 -0.0238 0.4846 0.0282 Uiso 1.00 calc
H55 H 0.6977 -0.0953 0.5126 0.0282 Uiso 1.00 calc
H56 H 0.6033 -0.1314 0.4401 0.0282 Uiso 1.00 calc
H57 H 0.5808 -0.1435 0.3150 0.0282 Uiso 1.00 calc
H58 H 0.6662 -0.0797 0.3019 0.0282 Uiso 1.00 calc
H59 H 0.6617 0.1442 0.3783 0.0282 Uiso 1.00 calc
H60 H 0.5674 0.2236 0.3715 0.0282 Uiso 1.00 calc
H61 H 0.5118 0.3195 0.2894 0.0282 Uiso 1.00 calc
H62 H 0.5391 0.3241 0.1990 0.0282 Uiso 1.00 calc
H63 H 0.6296 0.2341 0.2073 0.0282 Uiso 1.00 calc
H64 H 0.8057 -0.1098 0.2041 0.0282 Uiso 1.00 calc
H65 H 0.8232 -0.0952 0.1131 0.0282 Uiso 1.00 calc
H66 H 0.8194 0.0501 0.0650 0.0282 Uiso 1.00 calc
H67 H 0.8171 0.2049 0.1100 0.0282 Uiso 1.00 calc
H68 H 0.7926 0.2075 0.1927 0.0282 Uiso 1.00 calc

loop_
_atom_site_aniso_label
_atom_site_aniso_U_11
_atom_site_aniso_U_22
_atom_site_aniso_U_33
_atom_site_aniso_U_12
_atom_site_aniso_U_13
_atom_site_aniso_U_23
P1 0.0109(6) 0.0181(5) 0.0180(5) 0.0006(5) 0.0051(5) 0.0000(4)
P2 0.0107(5) 0.0186(5) 0.0163(5) -0.0009(5) 0.0040(5) -0.0010(4)
P3 0.0106(5) 0.0147(5) 0.0143(5) 0.0004(4) 0.0029(4) 0.0001(4)
P4 0.0113(6) 0.0167(5) 0.0142(5) -0.0004(4) 0.0029(5) -0.0006(4)
O1 0.015(2) 0.021(1) 0.023(2) 0.004(1) 0.005(1) 0.004(1)
O2 0.010(2) 0.016(1) 0.018(1) -0.001(1) 0.005(1) -0.002(1)
O3 0.014(2) 0.025(2) 0.018(1) -0.003(1) 0.001(1) -0.001(1)
O4 0.009(1) 0.024(2) 0.020(1) 0.001(1) 0.003(1) 0.001(1)
O5 0.014(2) 0.017(1) 0.017(1) 0.002(1) 0.005(1) -0.002(1)
O6 0.017(2) 0.017(1) 0.022(2) -0.004(1) 0.004(1) -0.003(1)
C1 0.010(2) 0.016(2) 0.019(2) 0.000(2) 0.005(2) -0.003(2)
C2 0.013(2) 0.017(2) 0.016(2) 0.000(2) 0.005(2) -0.004(2)
C3 0.013(2) 0.013(2) 0.016(2) 0.001(2) 0.003(2) 0.002(2)
C4 0.015(2) 0.017(2) 0.016(2) -0.003(2) 0.001(2) 0.001(2)
C5 0.012(2) 0.012(2) 0.017(2) 0.002(2) 0.002(2) 0.003(2)
C6 0.020(2) 0.022(2) 0.020(2) -0.003(2) 0.010(2) -0.004(2)
C7 0.019(2) 0.024(2) 0.031(2) -0.002(2) 0.015(2) -0.002(2)
C8 0.032(3) 0.033(3) 0.040(3) -0.005(2) 0.026(3) -0.004(2)
C9 0.043(3) 0.034(3) 0.039(3) -0.008(3) 0.029(3) 0.000(2)
C10 0.037(3) 0.038(3) 0.024(2) 0.000(2) 0.015(2) 0.008(2)
C11 0.017(2) 0.032(2) 0.028(2) 0.002(2) 0.010(2) 0.007(2)
C12 0.021(3) 0.016(2) 0.019(2) 0.002(2) 0.008(2) 0.001(2)
C13 0.022(3) 0.022(2) 0.017(2) -0.003(2) -0.002(2) 0.002(2)
C14 0.032(3) 0.030(2) 0.018(2) -0.004(2) 0.000(2) -0.002(2)
C15 0.065(4) 0.032(3) 0.020(2) -0.008(3) 0.020(3) -0.008(2)
C16 0.050(4) 0.058(3) 0.032(3) -0.013(3) 0.027(3) -0.010(3)
C17 0.029(3) 0.037(3) 0.027(3) -0.008(2) 0.012(2) -0.007(2)
C18 0.011(2) 0.026(2) 0.015(2) -0.001(2) 0.003(2) 0.000(2)
C19 0.013(2) 0.031(2) 0.021(2) 0.006(2) 0.005(2) 0.003(2)
C20 0.020(3) 0.037(3) 0.034(3) 0.004(2) 0.014(2) -0.004(2)
C21 0.013(2) 0.045(3) 0.030(2) 0.005(2) 0.012(2) 0.002(2)
C22 0.014(2) 0.039(3) 0.024(2) -0.002(2) 0.006(2) 0.009(2)
C23 0.014(2) 0.029(2) 0.020(2) 0.002(2) 0.003(2) 0.003(2)
C24 0.010(2) 0.018(2) 0.011(2) -0.001(2) -0.002(2) 0.000(2)
C25 0.010(2) 0.013(2) 0.017(2) 0.000(2) 0.005(2) -0.001(2)
C26 0.011(2) 0.018(2) 0.018(2) 0.001(2) 0.003(2) 0.001(2)
C27 0.006(2) 0.023(2) 0.018(2) 0.004(2) 0.000(2) 0.005(2)
C28 0.014(2) 0.022(2) 0.015(2) -0.001(2) 0.003(2) 0.001(2)
C29 0.009(2) 0.021(2) 0.016(2) -0.005(2) -0.001(2) 0.001(2)
C30 0.014(2) 0.025(2) 0.022(2) -0.006(2) 0.002(2) 0.004(2)
C31 0.030(3) 0.025(2) 0.029(3) -0.008(2) 0.007(2) 0.004(2)
C32 0.038(3) 0.038(3) 0.025(3) -0.006(2) 0.011(2) 0.010(2)
C33 0.028(3) 0.036(3) 0.016(2) -0.009(2) 0.007(2) -0.003(2)
C34 0.015(2) 0.031(2) 0.020(2) -0.002(2) 0.005(2) -0.003(2)
C35 0.008(2) 0.021(2) 0.023(2) -0.004(2) 0.005(2) 0.002(2)
C36 0.021(3) 0.021(2) 0.024(2) 0.003(2) 0.006(2) 0.002(2)
C37 0.031(3) 0.021(2) 0.030(3) -0.006(2) 0.013(2) -0.006(2)
C38 0.017(2) 0.021(2) 0.047(3) 0.005(2) 0.008(2) 0.006(2)
C39 0.017(3) 0.028(2) 0.040(3) 0.009(2) 0.000(2) 0.009(2)
C40 0.021(3) 0.022(2) 0.026(2) -0.001(2) 0.004(2) 0.000(2)
C41 0.011(2) 0.021(2) 0.020(2) -0.005(2) 0.005(2) -0.003(2)
C42 0.011(2) 0.020(2) 0.020(2) 0.000(2) 0.005(2) -0.002(2)
C43 0.021(3) 0.018(2) 0.027(2) -0.001(2) 0.008(2) 0.000(2)
C44 0.026(3) 0.021(2) 0.029(2) -0.010(2) 0.011(2) -0.008(2)
C45 0.012(2) 0.031(2) 0.022(2) -0.012(2) -0.001(2) -0.002(2)
C46 0.018(2) 0.020(2) 0.017(2) 0.000(2) 0.003(2) 0.002(2)
C47 0.009(2) 0.019(2) 0.014(2) 0.004(2) 0.002(2) 0.003(2)
C48 0.010(2) 0.014(2) 0.015(2) 0.000(2) 0.003(2) -0.002(2)
C49 0.008(2) 0.016(2) 0.018(2) 0.000(2) 0.005(2) 0.000(2)
C50 0.014(2) 0.011(2) 0.017(2) 0.000(2) 0.005(2) 0.004(2)
C51 0.011(2) 0.016(2) 0.015(2) 0.001(2) 0.003(2) 0.003(2)
C52 0.012(2) 0.015(2) 0.018(2) 0.002(2) 0.007(2) 0.001(2)
C53 0.019(2) 0.019(2) 0.018(2) 0.003(2) 0.008(2) -0.001(2)
C54 0.017(2) 0.022(2) 0.018(2) 0.006(2) 0.001(2) 0.004(2)
C55 0.020(2) 0.015(2) 0.029(2) 0.007(2) 0.010(2) 0.010(2)
C56 0.018(2) 0.015(2) 0.029(2) 0.004(2) 0.006(2) 0.005(2)
C57 0.018(2) 0.016(2) 0.019(2) 0.001(2) 0.004(2) 0.001(2)
C58 0.014(2) 0.017(2) 0.012(2) -0.002(2) 0.004(2) -0.001(2)
C59 0.020(2) 0.026(2) 0.019(2) -0.004(2) 0.009(2) -0.004(2)
C60 0.022(3) 0.037(3) 0.026(2) -0.008(2) 0.012(2) -0.007(2)
C61 0.040(3) 0.023(2) 0.025(2) -0.011(2) 0.007(2) -0.009(2)
C62 0.057(4) 0.020(2) 0.035(3) -0.002(3) 0.005(3) -0.004(2)
C63 0.034(3) 0.021(2) 0.025(2) 0.003(2) 0.001(2) 0.000(2)
C64 0.009(2) 0.020(2) 0.012(2) 0.002(2) -0.001(2) 0.005(2)
C65 0.014(2) 0.021(2) 0.019(2) -0.002(2) 0.002(2) 0.002(2)
C66 0.022(3) 0.027(2) 0.030(3) -0.001(2) 0.006(2) 0.009(2)
C67 0.014(2) 0.041(3) 0.028(2) -0.002(2) 0.005(2) 0.018(2)
C68 0.015(2) 0.044(3) 0.021(2) -0.001(2) 0.006(2) 0.006(2)
C69 0.008(2) 0.030(2) 0.018(2) 0.002(2) 0.001(2) 0.001(2)
C70 0.008(2) 0.014(2) 0.016(2) -0.001(2) 0.001(2) 0.001(2)
C71 0.011(2) 0.018(2) 0.015(2) -0.003(2) 0.002(2) -0.001(2)
C72 0.013(2) 0.014(2) 0.017(2) -0.003(2) 0.005(2) 0.000(2)
C73 0.011(2) 0.019(2) 0.019(2) 0.001(2) 0.001(2) 0.002(2)
C74 0.009(2) 0.017(2) 0.014(2) -0.002(2) 0.003(2) -0.001(2)
C75 0.017(2) 0.009(2) 0.017(2) 0.003(2) 0.004(2) 0.002(2)
C76 0.015(2) 0.016(2) 0.022(2) 0.000(2) 0.007(2) 0.001(2)
C77 0.019(2) 0.020(2) 0.027(2) -0.002(2) 0.013(2) -0.002(2)
C78 0.022(3) 0.025(2) 0.036(3) -0.003(2) 0.018(2) 0.000(2)
C79 0.019(2) 0.024(2) 0.024(2) -0.003(2) 0.006(2) -0.001(2)
C80 0.018(2) 0.022(2) 0.017(2) 0.000(2) 0.004(2) 0.000(2)
C81 0.012(2) 0.018(2) 0.021(2) -0.001(2) 0.004(2) 0.001(2)
C82 0.014(2) 0.028(2) 0.017(2) 0.003(2) 0.003(2) 0.002(2)
C83 0.017(2) 0.034(2) 0.024(2) 0.002(2) 0.009(2) 0.001(2)
C84 0.017(3) 0.027(2) 0.037(3) 0.006(2) 0.012(2) 0.002(2)
C85 0.018(3) 0.027(2) 0.029(2) 0.006(2) 0.009(2) 0.010(2)
C86 0.015(2) 0.020(2) 0.025(2) 0.003(2) 0.008(2) 0.007(2)
C87 0.008(2) 0.024(2) 0.015(2) 0.004(2) 0.003(2) 0.002(2)
C88 0.020(3) 0.025(2) 0.018(2) 0.000(2) 0.004(2) -0.001(2)
C89 0.040(3) 0.030(2) 0.020(2) 0.005(2) 0.012(2) -0.007(2)
C90 0.023(3) 0.037(3) 0.019(2) 0.001(2) 0.008(2) -0.002(2)
C91 0.025(3) 0.030(2) 0.017(2) -0.004(2) 0.007(2) -0.001(2)
C92 0.014(2) 0.025(2) 0.015(2) 0.001(2) 0.002(2) -0.001(2)

loop_
_atom_type_symbol
_atom_type_description
_atom_type_scat_dispersion_real
_atom_type_scat_dispersion_imag
_atom_type_scat_source
C C 0.003 0.002
;International Tables for Crystallography
(1992, Vol. C, Tables 4.2.6.8 and 6.1.1.1)
;
H H 0.000 0.000
;International Tables for Crystallography
(1992, Vol. C, Table 6.1.1.2)
;
O O 0.011 0.006
;International Tables for Crystallography
(1992, Vol. C, Tables 4.2.6.8 and 6.1.1.1)
;
P P 0.102 0.094
;International Tables for Crystallography
(1992, Vol. C, Tables 4.2.6.8 and 6.1.1.1)
;

loop_
_geom_angle_atom_site_label_1
_geom_angle_atom_site_label_2
_geom_angle_atom_site_label_3
_geom_angle
_geom_angle_publ_flag
O1 P1 O2 114.2(2) yes
O1 P1 C1 121.4(2) yes
O1 P1 C5 121.6(2) yes
O2 P1 C1 99.2(2) yes
O2 P1 C5 96.3(2) yes
C1 P1 C5 99.3(2) yes
O2 P2 O3 113.6(2) yes
O2 P2 C24 101.4(2) yes
O2 P2 C28 95.7(2) yes
O3 P2 C24 120.8(2) yes
O3 P2 C28 121.4(2) yes
C24 P2 C28 99.4(2) yes
O4 P3 O5 114.0(2) yes
O4 P3 C47 120.9(2) yes
O4 P3 C51 121.5(2) yes
O5 P3 C47 96.4(2) yes
O5 P3 C51 99.5(2) yes
C47 P3 C51 99.8(2) yes
O5 P4 O6 113.0(2) yes
O5 P4 C70 100.0(2) yes
O5 P4 C74 97.2(2) yes
O6 P4 C70 121.4(2) yes
O6 P4 C74 122.0(2) yes
C70 P4 C74 98.6(2) yes
P1 O2 P2 103.7(1) yes
P3 O5 P4 103.7(1) yes
P1 C1 C2 104.5(3) yes
P1 C1 C6 119.2(3) yes
P1 C1 C28 104.2(2) yes
C2 C1 C6 105.9(3) yes
C2 C1 C28 108.7(3) yes
C6 C1 C28 113.7(3) yes
C1 C2 C3 114.1(3) yes
C1 C2 C25 108.3(3) yes
C3 C2 C25 107.9(3) yes
C2 C3 C4 114.0(3) yes
C2 C3 C12 120.3(4) yes
C4 C3 C12 125.5(4) yes
C3 C4 C5 118.5(4) yes
P1 C5 C4 100.6(2) yes
P1 C5 C18 114.2(3) yes
P1 C5 C24 100.0(2) yes
C4 C5 C18 113.1(3) yes
C4 C5 C24 114.2(3) yes
C18 C5 C24 113.4(3) yes
C1 C6 C7 118.2(4) yes
C1 C6 C11 122.5(4) yes
C7 C6 C11 118.6(4) yes
C6 C7 C8 120.3(4) yes
C7 C8 C9 120.3(4) yes
C8 C9 C10 119.5(4) yes
C9 C10 C11 121.2(4) yes
C6 C11 C10 120.1(4) yes
C3 C12 C13 120.9(4) yes
C3 C12 C17 121.1(4) yes
C13 C12 C17 118.0(4) yes
C12 C13 C14 120.4(4) yes
C13 C14 C15 120.8(4) yes
C14 C15 C16 120.2(4) yes
C15 C16 C17 120.1(5) yes
C12 C17 C16 120.6(4) yes
C5 C18 C19 123.7(4) yes
C5 C18 C23 118.2(4) yes
C19 C18 C23 118.1(4) yes
C18 C19 C20 120.0(4) yes
C19 C20 C21 121.2(4) yes
C20 C21 C22 119.4(4) yes
C21 C22 C23 120.0(4) yes
C18 C23 C22 121.4(4) yes
P2 C24 C5 103.4(2) yes
P2 C24 C25 106.1(3) yes
P2 C24 C29 109.6(3) yes
C5 C24 C25 107.1(3) yes
C5 C24 C29 117.9(3) yes
C25 C24 C29 111.8(3) yes
C2 C25 C24 108.0(3) yes
C2 C25 C26 104.7(3) yes
C24 C25 C26 115.4(3) yes
C25 C26 C27 115.0(3) yes
C25 C26 C35 120.4(3) yes
C27 C26 C35 123.6(4) yes
C26 C27 C28 118.0(4) yes
P2 C28 C1 100.5(3) yes
P2 C28 C27 103.3(3) yes
P2 C28 C41 105.5(3) yes
C1 C28 C27 112.4(3) yes
C1 C28 C41 115.7(3) yes
C27 C28 C41 117.0(4) yes
C24 C29 C30 121.7(4) yes
C24 C29 C34 120.5(4) yes
C30 C29 C34 117.5(4) yes
C29 C30 C31 121.1(4) yes
C30 C31 C32 120.2(4) yes
C31 C32 C33 119.9(4) yes
C32 C33 C34 119.9(4) yes
C29 C34 C33 121.4(4) yes
C26 C35 C36 121.0(4) yes
C26 C35 C40 120.7(4) yes
C36 C35 C40 118.2(4) yes
C35 C36 C37 121.4(4) yes
C36 C37 C38 119.8(4) yes
C37 C38 C39 119.6(4) yes
C38 C39 C40 121.0(4) yes
C35 C40 C39 120.0(4) yes
C28 C41 C42 122.9(4) yes
C28 C41 C46 118.7(4) yes
C42 C41 C46 118.0(4) yes
C41 C42 C43 121.3(4) yes
C42 C43 C44 120.1(4) yes
C43 C44 C45 119.1(4) yes
C44 C45 C46 121.2(4) yes
C41 C46 C45 120.3(4) yes
P3 C47 C48 101.1(3) yes
P3 C47 C52 108.4(3) yes
P3 C47 C70 99.8(2) yes
C48 C47 C52 115.4(3) yes
C48 C47 C70 112.9(3) yes
C52 C47 C70 116.5(3) yes
C47 C48 C49 118.5(3) yes
C48 C49 C50 114.6(3) yes
C48 C49 C58 123.2(3) yes
C50 C49 C58 122.0(3) yes
C49 C50 C51 114.2(3) yes
C49 C50 C71 105.7(3) yes
C51 C50 C71 108.4(3) yes
P3 C51 C50 104.9(2) yes
P3 C51 C64 110.7(3) yes
P3 C51 C74 105.2(2) yes
C50 C51 C64 113.9(3) yes
C50 C51 C74 107.2(3) yes
C64 C51 C74 114.1(3) yes
C47 C52 C53 119.5(3) yes
C47 C52 C57 121.4(3) yes
C53 C52 C57 119.0(4) yes
C52 C53 C54 120.1(4) yes
C53 C54 C55 119.8(4) yes
C54 C55 C56 120.4(4) yes
C55 C56 C57 119.8(4) yes
C52 C57 C56 120.9(4) yes
C49 C58 C59 119.0(4) yes
C49 C58 C63 122.8(4) yes
C59 C58 C63 118.1(4) yes
C58 C59 C60 120.7(4) yes
C59 C60 C61 120.7(4) yes
C60 C61 C62 119.2(4) yes
C61 C62 C63 119.8(4) yes
C58 C63 C62 121.5(4) yes
C51 C64 C65 121.9(4) yes
C51 C64 C69 119.8(3) yes
C65 C64 C69 118.2(4) yes
C64 C65 C66 120.7(4) yes
C65 C66 C67 120.8(4) yes
C66 C67 C68 119.0(4) yes
C67 C68 C69 120.4(4) yes
C64 C69 C68 120.9(4) yes
P4 C70 C47 104.5(2) yes
P4 C70 C71 106.6(2) yes
P4 C70 C75 116.3(3) yes
C47 C70 C71 107.4(3) yes
C47 C70 C75 114.5(3) yes
C71 C70 C75 106.9(3) yes
C50 C71 C70 108.2(3) yes
C50 C71 C72 107.8(3) yes
C70 C71 C72 113.4(3) yes
C71 C72 C73 113.0(4) yes
C71 C72 C81 121.5(3) yes
C73 C72 C81 125.2(4) yes
C72 C73 C74 119.2(4) yes
P4 C74 C51 99.1(2) yes
P4 C74 C73 102.5(3) yes
P4 C74 C87 115.3(3) yes
C51 C74 C73 113.6(3) yes
C51 C74 C87 114.1(3) yes
C73 C74 C87 111.2(3) yes
C70 C75 C76 119.1(4) yes
C70 C75 C80 121.7(3) yes
C76 C75 C80 118.6(4) yes
C75 C76 C77 120.2(4) yes
C76 C77 C78 120.8(4) yes
C77 C78 C79 119.7(4) yes
C78 C79 C80 119.5(4) yes
C75 C80 C79 121.1(4) yes
C72 C81 C82 121.5(4) yes
C72 C81 C86 121.6(4) yes
C82 C81 C86 116.9(4) yes
C81 C82 C83 121.7(4) yes
C82 C83 C84 119.5(4) yes
C83 C84 C85 119.8(4) yes
C84 C85 C86 120.2(4) yes
C81 C86 C85 122.1(4) yes
C74 C87 C88 122.7(4) yes
C74 C87 C92 118.1(3) yes
C88 C87 C92 119.2(3) yes
C87 C88 C89 120.0(4) yes
C88 C89 C90 120.5(4) yes
C89 C90 C91 119.7(4) yes
C90 C91 C92 119.6(4) yes
C87 C92 C91 120.9(4) yes

loop_
_geom_bond_atom_site_label_1
_geom_bond_atom_site_label_2
_geom_bond_distance
_geom_bond_publ_flag
P1 O1 1.464(3) yes
P1 O2 1.630(3) yes
P1 C1 1.895(4) yes
P1 C5 1.841(4) yes
P2 O2 1.621(3) yes
P2 O3 1.465(3) yes
P2 C24 1.884(4) yes
P2 C28 1.824(4) yes
P3 O4 1.464(3) yes
P3 O5 1.627(3) yes
P3 C47 1.831(4) yes
P3 C51 1.883(4) yes
P4 O5 1.629(3) yes
P4 O6 1.466(3) yes
P4 C70 1.890(4) yes
P4 C74 1.827(4) yes
C1 C2 1.569(5) yes
C1 C6 1.525(5) yes
C1 C28 1.611(5) yes
C2 C3 1.516(5) yes
C2 C25 1.545(5) yes
C3 C4 1.328(6) yes
C3 C12 1.492(5) yes
C4 C5 1.514(5) yes
C5 C18 1.527(6) yes
C5 C24 1.650(5) yes
C6 C7 1.393(6) yes
C6 C11 1.398(6) yes
C7 C8 1.387(6) yes
C8 C9 1.388(7) yes
C9 C10 1.365(7) yes
C10 C11 1.382(6) yes
C12 C13 1.390(6) yes
C12 C17 1.399(6) yes
C13 C14 1.387(6) yes
C14 C15 1.361(7) yes
C15 C16 1.369(7) yes
C16 C17 1.389(6) yes
C18 C19 1.406(6) yes
C18 C23 1.385(6) yes
C19 C20 1.380(6) yes
C20 C21 1.381(6) yes
C21 C22 1.377(6) yes
C22 C23 1.389(6) yes
C24 C25 1.570(5) yes
C24 C29 1.529(5) yes
C25 C26 1.514(6) yes
C26 C27 1.339(5) yes
C26 C35 1.485(5) yes
C27 C28 1.512(5) yes
C28 C41 1.524(5) yes
C29 C30 1.396(6) yes
C29 C34 1.399(6) yes
C30 C31 1.399(6) yes
C31 C32 1.375(7) yes
C32 C33 1.383(7) yes
C33 C34 1.393(6) yes
C35 C36 1.395(6) yes
C35 C40 1.393(6) yes
C36 C37 1.391(6) yes
C37 C38 1.369(6) yes
C38 C39 1.388(6) yes
C39 C40 1.387(6) yes
C41 C42 1.389(5) yes
C41 C46 1.396(6) yes
C42 C43 1.391(5) yes
C43 C44 1.379(6) yes
C44 C45 1.379(6) yes
C45 C46 1.387(6) yes
C47 C48 1.526(5) yes
C47 C52 1.525(5) yes
C47 C70 1.615(5) yes
C48 C49 1.319(5) yes
C49 C50 1.516(5) yes
C49 C58 1.486(5) yes
C50 C51 1.561(5) yes
C50 C71 1.543(5) yes
C51 C64 1.526(5) yes
C51 C74 1.655(5) yes
C52 C53 1.399(5) yes
C52 C57 1.389(5) yes
C53 C54 1.398(5) yes
C54 C55 1.389(6) yes
C55 C56 1.380(6) yes
C56 C57 1.391(5) yes
C58 C59 1.409(6) yes
C58 C63 1.389(6) yes
C59 C60 1.383(6) yes
C60 C61 1.385(6) yes
C61 C62 1.405(7) yes
C62 C63 1.384(6) yes
C64 C65 1.403(5) yes
C64 C69 1.397(6) yes
C65 C66 1.385(6) yes
C66 C67 1.391(7) yes
C67 C68 1.390(6) yes
C68 C69 1.390(6) yes
C70 C71 1.571(5) yes
C70 C75 1.526(5) yes
C71 C72 1.513(5) yes
C72 C73 1.348(5) yes
C72 C81 1.461(6) yes
C73 C74 1.509(6) yes
C74 C87 1.525(5) yes
C75 C76 1.406(5) yes
C75 C80 1.390(6) yes
C76 C77 1.380(6) yes
C77 C78 1.388(6) yes
C78 C79 1.392(6) yes
C79 C80 1.394(6) yes
C81 C82 1.409(6) yes
C81 C86 1.400(5) yes
C82 C83 1.383(6) yes
C83 C84 1.398(6) yes
C84 C85 1.385(6) yes
C85 C86 1.370(6) yes
C87 C88 1.378(6) yes
C87 C92 1.390(5) yes
C88 C89 1.397(6) yes
C89 C90 1.380(6) yes
C90 C91 1.385(6) yes
C91 C92 1.389(5) yes

loop_
_geom_contact_atom_site_label_1
_geom_contact_atom_site_label_2
_geom_contact_distance
_geom_contact_site_symmetry_2
O1 C25 3.368(5) 2_646
O1 C3 3.440(4) 2_646
O1 C4 3.546(5) 2_646
O1 C30 3.575(5) 2_646
O1 C36 3.582(6) 2_646
O2 C13 3.087(5) 2_646
O2 C14 3.222(5) 2_646
O3 C46 3.037(5) 3_656
O3 C77 3.310(5) .
O3 C45 3.326(5) 3_656
O3 C78 3.388(5) .
O4 C53 3.274(5) 3_756
O5 C86 3.079(4) 2_645
O5 C85 3.384(5) 2_645
O6 C65 3.239(5) 2_645
O6 C73 3.584(5) 2_645
C8 C84 3.331(7) 3_656
C8 C85 3.545(6) 3_656
C10 C22 3.488(7) 2_646
C10 C23 3.509(7) 2_646
C10 C31 3.547(7) 2_646
C11 C30 3.597(6) 2_646
C15 C77 3.463(6) 2_656
C20 C68 3.570(7) 3_756
C21 C68 3.586(7) 3_756
C34 C77 3.569(6) .
C53 C59 3.574(6) 3_756
C54 C59 3.380(6) 3_756
C55 C60 3.588(6) 3_756
C61 C61 3.506(9) 3_766
C86 C88 3.573(6) 2_655

loop_
_geom_torsion_atom_site_label_1
_geom_torsion_atom_site_label_2
_geom_torsion_atom_site_label_3
_geom_torsion_atom_site_label_4
_geom_torsion
_geom_torsion_publ_flag
P1 O2 P2 O3 172.4(2) yes
P1 O2 P2 C24 41.2(2) yes
P1 O2 P2 C28 -59.6(2) yes
P1 C1 C2 C3 -40.7(4) yes
P1 C1 C2 C25 79.5(3) yes
P1 C1 C6 C7 -162.3(3) yes
P1 C1 C6 C11 27.5(5) yes
P1 C1 C28 P2 -27.4(3) yes
P1 C1 C28 C27 -136.6(3) yes
P1 C1 C28 C41 85.6(4) yes
P1 C5 C4 C3 -57.2(4) yes
P1 C5 C18 C19 15.7(5) yes
P1 C5 C18 C23 -166.7(3) yes
P1 C5 C24 P2 -27.3(3) yes
P1 C5 C24 C25 84.5(3) yes
P1 C5 C24 C29 -148.4(3) yes
P2 O2 P1 O1 172.8(2) yes
P2 O2 P1 C1 42.2(2) yes
P2 O2 P1 C5 -58.3(2) yes
P2 C24 C5 C4 -133.8(3) yes
P2 C24 C5 C18 94.7(3) yes
P2 C24 C25 C2 76.7(3) yes
P2 C24 C25 C26 -39.9(4) yes
P2 C24 C29 C30 122.6(4) yes
P2 C24 C29 C34 -51.5(5) yes
P2 C28 C1 C2 83.6(3) yes
P2 C28 C1 C6 -158.7(3) yes
P2 C28 C27 C26 -57.9(4) yes
P2 C28 C41 C42 90.5(4) yes
P2 C28 C41 C46 -82.6(4) yes
P3 O5 P4 O6 -171.0(1) yes
P3 O5 P4 C70 -40.4(2) yes
P3 O5 P4 C74 59.7(2) yes
P3 C47 C48 C49 55.1(4) yes
P3 C47 C52 C53 90.4(4) yes
P3 C47 C52 C57 -87.1(4) yes
P3 C47 C70 P4 28.2(3) yes
P3 C47 C70 C71 -84.8(3) yes
P3 C47 C70 C75 156.7(3) yes
P3 C51 C50 C49 39.6(4) yes
P3 C51 C50 C71 -78.0(3) yes
P3 C51 C64 C65 -134.7(3) yes
P3 C51 C64 C69 45.9(4) yes
P3 C51 C74 P4 25.0(3) yes
P3 C51 C74 C73 133.0(3) yes
P3 C51 C74 C87 -98.1(3) yes
P4 O5 P3 O4 -173.6(1) yes
P4 O5 P3 C47 58.4(2) yes
P4 O5 P3 C51 -42.7(2) yes
P4 C70 C47 C48 134.8(3) yes
P4 C70 C47 C52 -88.2(3) yes
P4 C70 C71 C50 -76.5(3) yes
P4 C70 C71 C72 42.9(4) yes
P4 C70 C75 C76 155.5(3) yes
P4 C70 C75 C80 -32.8(5) yes
P4 C74 C51 C50 -86.4(3) yes
P4 C74 C51 C64 146.5(3) yes
P4 C74 C73 C72 57.6(4) yes
P4 C74 C87 C88 -7.6(5) yes
P4 C74 C87 C92 170.9(3) yes
O1 P1 C1 C2 114.2(3) yes
O1 P1 C1 C6 -3.7(4) yes
O1 P1 C1 C28 -131.8(2) yes
O1 P1 C5 C4 -67.0(3) yes
O1 P1 C5 C18 54.4(3) yes
O1 P1 C5 C24 175.9(2) yes
O2 P1 C1 C2 -120.0(2) yes
O2 P1 C1 C6 122.1(3) yes
O2 P1 C1 C28 -6.0(3) yes
O2 P1 C5 C4 169.6(3) yes
O2 P1 C5 C18 -69.0(3) yes
O2 P1 C5 C24 52.4(2) yes
O2 P2 C24 C5 -5.4(3) yes
O2 P2 C24 C25 -117.9(2) yes
O2 P2 C24 C29 121.2(3) yes
O2 P2 C28 C1 53.2(2) yes
O2 P2 C28 C27 169.4(3) yes
O2 P2 C28 C41 -67.3(3) yes
O3 P2 C24 C5 -132.0(2) yes
O3 P2 C24 C25 115.5(3) yes
O3 P2 C24 C29 -5.4(4) yes
O3 P2 C28 C1 175.5(2) yes
O3 P2 C28 C27 -68.3(3) yes
O3 P2 C28 C41 54.9(3) yes
O4 P3 C47 C48 68.0(3) yes
O4 P3 C47 C52 -53.8(3) yes
O4 P3 C47 C70 -176.1(2) yes
O4 P3 C51 C50 -113.2(3) yes
O4 P3 C51 C64 10.1(3) yes
O4 P3 C51 C74 133.8(2) yes
O5 P3 C47 C48 -169.1(2) yes
O5 P3 C47 C52 69.2(3) yes
O5 P3 C47 C70 -53.2(2) yes
O5 P3 C51 C50 120.9(3) yes
O5 P3 C51 C64 -115.8(3) yes
O5 P3 C51 C74 8.0(3) yes
O5 P4 C70 C47 4.4(3) yes
O5 P4 C70 C71 118.0(3) yes
O5 P4 C70 C75 -123.0(3) yes
O5 P4 C74 C51 -50.9(2) yes
O5 P4 C74 C73 -167.8(2) yes
O5 P4 C74 C87 71.3(3) yes
O6 P4 C70 C47 129.4(2) yes
O6 P4 C70 C71 -117.0(3) yes
O6 P4 C70 C75 2.1(4) yes
O6 P4 C74 C51 -173.9(2) yes
O6 P4 C74 C73 69.3(3) yes
O6 P4 C74 C87 -51.6(4) yes
C1 P1 C5 C4 69.1(3) yes
C1 P1 C5 C18 -169.5(3) yes
C1 P1 C5 C24 -48.1(2) yes
C1 C2 C3 C4 69.9(4) yes
C1 C2 C3 C12 -114.1(4) yes
C1 C2 C25 C24 -50.9(4) yes
C1 C2 C25 C26 72.6(4) yes
C1 C6 C7 C8 -171.0(4) yes
C1 C6 C11 C10 170.9(4) yes
C1 C28 P2 C24 -49.3(3) yes
C1 C28 C27 C26 49.6(5) yes
C1 C28 C41 C42 -19.6(6) yes
C1 C28 C41 C46 167.3(4) yes
C2 C1 P1 C5 -22.0(3) yes
C2 C1 C6 C7 80.6(4) yes
C2 C1 C6 C11 -89.7(4) yes
C2 C1 C28 C27 -25.6(4) yes
C2 C1 C28 C41 -163.5(3) yes
C2 C3 C4 C5 -10.4(5) yes
C2 C3 C12 C13 -156.2(4) yes
C2 C3 C12 C17 23.9(6) yes
C2 C25 C24 C5 -33.2(4) yes
C2 C25 C24 C29 -163.8(3) yes
C2 C25 C26 C27 -53.4(4) yes
C2 C25 C26 C35 115.1(4) yes
C3 C2 C1 C6 85.9(4) yes
C3 C2 C1 C28 -151.5(3) yes
C3 C2 C25 C24 73.1(4) yes
C3 C2 C25 C26 -163.4(3) yes
C3 C4 C5 C18 -179.5(3) yes
C3 C4 C5 C24 48.9(5) yes
C3 C12 C13 C14 179.3(4) yes
C3 C12 C17 C16 179.3(4) yes
C4 C3 C2 C25 -50.5(4) yes
C4 C3 C12 C13 19.3(6) yes
C4 C3 C12 C17 -160.7(4) yes
C4 C5 C18 C19 130.0(4) yes
C4 C5 C18 C23 -52.4(5) yes
C4 C5 C24 C25 -22.0(4) yes
C4 C5 C24 C29 105.1(4) yes
C5 P1 C1 C6 -139.9(3) yes
C5 P1 C1 C28 92.0(3) yes
C5 C4 C3 C12 173.9(3) yes
C5 C18 C19 C20 175.4(4) yes
C5 C18 C23 C22 -175.6(4) yes
C5 C24 P2 C28 92.4(3) yes
C5 C24 C25 C26 -149.9(3) yes
C5 C24 C29 C30 -119.5(4) yes
C5 C24 C29 C34 66.4(5) yes
C6 C1 C2 C25 -153.9(3) yes
C6 C1 C28 C27 92.1(4) yes
C6 C1 C28 C41 -45.8(5) yes
C6 C7 C8 C9 0.5(7) yes
C6 C11 C10 C9 -1.2(7) yes
C7 C6 C1 C28 -38.7(5) yes
C7 C6 C11 C10 0.7(7) yes
C7 C8 C9 C10 -0.9(7) yes
C8 C7 C6 C11 -0.4(6) yes
C8 C9 C10 C11 1.2(8) yes
C11 C6 C1 C28 151.0(4) yes
C12 C3 C2 C25 125.5(4) yes
C12 C13 C14 C15 1.3(7) yes
C12 C17 C16 C15 1.4(8) yes
C13 C12 C17 C16 -0.6(7) yes
C13 C14 C15 C16 -0.5(8) yes
C14 C13 C12 C17 -0.7(6) yes
C14 C15 C16 C17 -0.9(8) yes
C18 C5 C24 C25 -153.5(3) yes
C18 C5 C24 C29 -26.4(5) yes
C18 C19 C20 C21 0.6(7) yes
C18 C23 C22 C21 -0.4(7) yes
C19 C18 C5 C24 -98.0(4) yes
C19 C18 C23 C22 2.1(6) yes
C19 C20 C21 C22 1.1(7) yes
C20 C19 C18 C23 -2.2(6) yes
C20 C21 C22 C23 -1.2(7) yes
C23 C18 C5 C24 79.6(4) yes
C24 P2 C28 C27 66.9(3) yes
C24 P2 C28 C41 -169.8(3) yes
C24 C25 C26 C27 65.1(5) yes
C24 C25 C26 C35 -126.4(4) yes
C24 C29 C30 C31 -174.4(4) yes
C24 C29 C34 C33 175.1(4) yes
C25 C2 C1 C28 -31.3(4) yes
C25 C24 P2 C28 -20.1(3) yes
C25 C24 C29 C30 5.2(5) yes
C25 C24 C29 C34 -168.8(4) yes
C25 C26 C27 C28 -7.3(5) yes
C25 C26 C35 C36 -30.0(6) yes
C25 C26 C35 C40 153.9(4) yes
C26 C25 C24 C29 79.5(4) yes
C26 C27 C28 C41 -173.2(4) yes
C26 C35 C36 C37 -174.2(4) yes
C26 C35 C40 C39 175.3(4) yes
C27 C26 C35 C36 137.5(4) yes
C27 C26 C35 C40 -38.6(6) yes
C27 C28 C41 C42 -155.4(4) yes
C27 C28 C41 C46 31.5(5) yes
C28 P2 C24 C29 -141.0(3) yes
C28 C27 C26 C35 -175.5(4) yes
C28 C41 C42 C43 -171.6(4) yes
C28 C41 C46 C45 171.9(4) yes
C29 C30 C31 C32 0.6(7) yes
C29 C34 C33 C32 -1.8(7) yes
C30 C29 C34 C33 0.8(6) yes
C30 C31 C32 C33 -1.6(8) yes
C31 C30 C29 C34 -0.1(6) yes
C31 C32 C33 C34 2.2(8) yes
C35 C36 C37 C38 -0.8(7) yes
C35 C40 C39 C38 -1.3(7) yes
C36 C35 C40 C39 -0.9(6) yes
C36 C37 C38 C39 -1.5(7) yes
C37 C36 C35 C40 2.0(6) yes
C37 C38 C39 C40 2.5(7) yes
C41 C42 C43 C44 -0.5(6) yes
C41 C46 C45 C44 0.6(7) yes
C42 C41 C46 C45 -1.5(6) yes
C42 C43 C44 C45 -0.5(7) yes
C43 C42 C41 C46 1.5(6) yes
C43 C44 C45 C46 0.5(7) yes
C47 P3 C51 C50 22.6(3) yes
C47 P3 C51 C64 145.9(3) yes
C47 P3 C51 C74 -90.3(3) yes
C47 C48 C49 C50 12.1(5) yes
C47 C48 C49 C58 -172.1(4) yes
C47 C52 C53 C54 179.6(4) yes
C47 C52 C57 C56 179.8(4) yes
C47 C70 P4 C74 -94.5(3) yes
C47 C70 C71 C50 35.1(4) yes
C47 C70 C71 C72 154.6(3) yes
C47 C70 C75 C76 33.3(5) yes
C47 C70 C75 C80 -155.1(4) yes
C48 C47 P3 C51 -68.3(3) yes
C48 C47 C52 C53 -22.1(5) yes
C48 C47 C52 C57 160.5(4) yes
C48 C47 C70 C71 21.7(4) yes
C48 C47 C70 C75 -96.8(4) yes
C48 C49 C50 C51 -69.7(5) yes
C48 C49 C50 C71 49.3(4) yes
C48 C49 C58 C59 32.0(6) yes
C48 C49 C58 C63 -150.3(5) yes
C49 C48 C47 C52 171.8(4) yes
C49 C48 C47 C70 -50.7(5) yes
C49 C50 C51 C64 -81.6(4) yes
C49 C50 C51 C74 151.2(3) yes
C49 C50 C71 C70 -74.0(4) yes
C49 C50 C71 C72 163.1(3) yes
C49 C58 C59 C60 177.3(4) yes
C49 C58 C63 C62 -177.4(5) yes
C50 C49 C58 C59 -152.5(4) yes
C50 C49 C58 C63 25.2(6) yes
C50 C51 C64 C65 -16.7(5) yes
C50 C51 C64 C69 163.8(3) yes
C50 C51 C74 C73 21.7(4) yes
C50 C51 C74 C87 150.5(3) yes
C50 C71 C70 C75 158.5(3) yes
C50 C71 C72 C73 51.1(4) yes
C50 C71 C72 C81 -123.1(4) yes
C51 P3 C47 C52 170.0(3) yes
C51 P3 C47 C70 47.7(3) yes
C51 C50 C49 C58 114.4(4) yes
C51 C50 C71 C70 48.9(4) yes
C51 C50 C71 C72 -74.0(4) yes
C51 C64 C65 C66 179.6(4) yes
C51 C64 C69 C68 -180.0(4) yes
C51 C74 P4 C70 50.4(2) yes
C51 C74 C73 C72 -48.3(5) yes
C51 C74 C87 C88 106.2(4) yes
C51 C74 C87 C92 -75.4(4) yes
C52 C47 C70 C71 158.8(3) yes
C52 C47 C70 C75 40.2(4) yes
C52 C53 C54 C55 1.2(6) yes
C52 C57 C56 C55 0.0(7) yes
C53 C52 C47 C70 -158.1(3) yes
C53 C52 C57 C56 2.3(6) yes
C53 C54 C55 C56 1.1(7) yes
C54 C53 C52 C57 -2.8(6) yes
C54 C55 C56 C57 -1.7(7) yes
C57 C52 C47 C70 24.5(5) yes
C58 C49 C50 C71 -126.5(4) yes
C58 C59 C60 C61 -0.7(7) yes
C58 C63 C62 C61 1.1(8) yes
C59 C58 C63 C62 0.3(7) yes
C59 C60 C61 C62 2.0(7) yes
C60 C59 C58 C63 -0.5(6) yes
C60 C61 C62 C63 -2.2(8) yes
C64 C51 C50 C71 160.9(3) yes
C64 C51 C74 C73 -105.4(4) yes
C64 C51 C74 C87 23.4(4) yes
C64 C65 C66 C67 0.1(7) yes
C64 C69 C68 C67 0.6(6) yes
C65 C64 C51 C74 106.9(4) yes
C65 C64 C69 C68 0.6(6) yes
C65 C66 C67 C68 1.0(7) yes
C66 C65 C64 C69 -0.9(6) yes
C66 C67 C68 C69 -1.4(7) yes
C69 C64 C51 C74 -72.6(4) yes
C70 P4 C74 C73 -66.5(3) yes
C70 P4 C74 C87 172.6(3) yes
C70 C71 C72 C73 -68.6(4) yes
C70 C71 C72 C81 117.2(4) yes
C70 C75 C76 C77 172.6(4) yes
C70 C75 C80 C79 -172.0(4) yes
C71 C50 C51 C74 33.6(4) yes
C71 C70 P4 C74 19.1(3) yes
C71 C70 C75 C76 -85.6(4) yes
C71 C70 C75 C80 86.1(4) yes
C71 C72 C73 C74 9.7(5) yes
C71 C72 C81 C82 -22.5(6) yes
C71 C72 C81 C86 156.2(4) yes
C72 C71 C70 C75 -82.1(4) yes
C72 C73 C74 C87 -178.7(4) yes
C72 C81 C82 C83 177.0(4) yes
C72 C81 C86 C85 -176.3(4) yes
C73 C72 C81 C82 164.0(4) yes
C73 C72 C81 C86 -17.3(6) yes
C73 C74 C87 C88 -123.7(4) yes
C73 C74 C87 C92 54.8(5) yes
C74 P4 C70 C75 138.1(3) yes
C74 C73 C72 C81 -176.3(4) yes
C74 C87 C88 C89 179.4(4) yes
C74 C87 C92 C91 -179.7(4) yes
C75 C76 C77 C78 -1.2(6) yes
C75 C80 C79 C78 0.4(6) yes
C76 C75 C80 C79 -0.3(6) yes
C76 C77 C78 C79 1.4(6) yes
C77 C76 C75 C80 0.7(6) yes
C77 C78 C79 C80 -1.0(6) yes
C81 C82 C83 C84 0.3(7) yes
C81 C86 C85 C84 -1.7(7) yes
C82 C81 C86 C85 2.4(6) yes
C82 C83 C84 C85 0.6(7) yes
C83 C82 C81 C86 -1.7(6) yes
C83 C84 C85 C86 0.1(7) yes
C87 C88 C89 C90 -0.3(7) yes
C87 C92 C91 C90 0.8(7) yes
C88 C87 C92 C91 -1.2(6) yes
C88 C89 C90 C91 -0.1(7) yes
C89 C88 C87 C92 1.0(7) yes
C89 C90 C91 C92 -0.2(7) yes
C89 C90 C91 C92 -0.2(7) yes

loop_
_cod_related_entry_id
_cod_related_entry_database
_cod_related_entry_code
1 ChemSpider 4415377
